data_7051606
loop_
_publ_author_name
'Fuentes, Jos\'e A.'
'France, Marcia B.'
'Slawin, Alexandra M. Z.'
'Clarke, Matthew L.'

_publ_section_title
;
 Iridium complexes of chiral diamines containing carbon and nitrogen
 stereocentres: synthesis, structure and evaluation as transfer
 hydrogenation catalysts
;
_journal_issue 3
_journal_name_full 'New Journal of Chemistry'
_journal_page_first 466
_journal_paper_doi 10.1039/b812699b
_journal_volume 33
_journal_year 2009
_chemical_absolute_configuration ad
_chemical_formula_moiety 'C34 H49 Cl Ir N2,B F4,2(C H Cl3)'
_chemical_formula_sum 'C36 H51 B Cl7 F4 Ir N2'
_chemical_formula_weight 1038.95
_chemical_name_systematic
;
?
;
_space_group_IT_number 19
_symmetry_cell_setting orthorhombic
_symmetry_space_group_name_Hall 'P 2ac 2ab'
_symmetry_space_group_name_H-M 'P 21 21 21'
_atom_sites_solution_hydrogens geom
_atom_sites_solution_primary direct
_atom_sites_solution_secondary difmap
_audit_creation_method SHELXL-97
_cell_angle_alpha 90.00
_cell_angle_beta 90.00
_cell_angle_gamma 90.00
_cell_formula_units_Z 4
_cell_length_a 13.5451(7)
_cell_length_b 17.3548(10)
_cell_length_c 18.4163(10)
_cell_measurement_reflns_used 16971
_cell_measurement_temperature 93(2)
_cell_measurement_theta_max 28.6183
_cell_measurement_theta_min 1.8662
_cell_volume 4329.2(4)
_computing_cell_refinement 'CrystalClear (Rigaku Corp., 2004)'
_computing_data_collection 'CrystalClear (Rigaku Corp., 2004)'
_computing_data_reduction 'CrystalClear (Rigaku Corp., 2004)'
_computing_molecular_graphics 'Bruker SHELXTL'
_computing_publication_material 'Bruker SHELXTL'
_computing_structure_refinement 'SHELXL-97 (Sheldrick, 1997)'
_computing_structure_solution 'SHELXS-97 (Sheldrick, 1990)'
_diffrn_ambient_temperature 93(2)
_diffrn_measured_fraction_theta_full 1.000
_diffrn_measured_fraction_theta_max 1.000
_diffrn_measurement_device_type CCD
_diffrn_measurement_method '\w and \f scans'
_diffrn_radiation_monochromator confocal
_diffrn_radiation_source 'rotating anode'
_diffrn_radiation_type MoK\a
_diffrn_radiation_wavelength 0.71073
_diffrn_reflns_av_R_equivalents 0.0423
_diffrn_reflns_av_sigmaI/netI 0.0571
_diffrn_reflns_limit_h_max 14
_diffrn_reflns_limit_h_min -16
_diffrn_reflns_limit_k_max 19
_diffrn_reflns_limit_k_min -20
_diffrn_reflns_limit_l_max 18
_diffrn_reflns_limit_l_min -22
_diffrn_reflns_number 28479
_diffrn_reflns_theta_full 25.00
_diffrn_reflns_theta_max 25.36
_diffrn_reflns_theta_min 1.87
_exptl_absorpt_coefficient_mu 3.561
_exptl_absorpt_correction_T_max 1.0000
_exptl_absorpt_correction_T_min 0.7678
_exptl_absorpt_correction_type multi-scan
_exptl_absorpt_process_details 'Jacobson, R. (1998) Private communication'
_exptl_crystal_colour Yellow
_exptl_crystal_density_diffrn 1.594
_exptl_crystal_density_method 'not measured'
_exptl_crystal_description Prism
_exptl_crystal_F_000 2072
_exptl_crystal_size_max 0.1000
_exptl_crystal_size_mid 0.1000
_exptl_crystal_size_min 0.1000
_refine_diff_density_max 1.234
_refine_diff_density_min -0.548
_refine_diff_density_rms 0.094
_refine_ls_abs_structure_details 'Flack H D (1983), Acta Cryst. A39, 876-881'
_refine_ls_abs_structure_Flack -0.011(4)
_refine_ls_extinction_method none
_refine_ls_goodness_of_fit_ref 1.070
_refine_ls_hydrogen_treatment mixed
_refine_ls_matrix_type full
_refine_ls_number_parameters 474
_refine_ls_number_reflns 7939
_refine_ls_number_restraints 2
_refine_ls_restrained_S_all 1.070
_refine_ls_R_factor_all 0.0306
_refine_ls_R_factor_gt 0.0290
_refine_ls_shift/su_max 0.007
_refine_ls_shift/su_mean 0.000
_refine_ls_structure_factor_coef Fsqd
_refine_ls_weighting_details 'calc w=1/[\s^2^(Fo^2^)+(0.0192P)^2^+0.0000P] where P=(Fo^2^+2Fc^2^)/3'
_refine_ls_weighting_scheme calc
_refine_ls_wR_factor_gt 0.0570
_refine_ls_wR_factor_ref 0.0578
_reflns_number_gt 7663
_reflns_number_total 7939
_reflns_threshold_expression >2sigma(I)
_cod_data_source_file b812699b.txt
_cod_data_source_block 5
_cod_depositor_comments
;
The following automatic conversions were performed:
'_symmetry_cell_setting' value 'Orthorhombic' changed to 'orthorhombic'
according to '/home/saulius/struct/CIF-dictionaries/cif_core.dic'
dictionary named 'cif_core.dic' version 2.4.1 from 2010-06-29.

Automatic conversion script
Id: cif_fix_enum 1527 2010-12-29 10:47:43Z saulius 
;
_cod_original_sg_symbol_H-M P2(1)2(1)2(1)
_cod_database_code 7051606

loop_
_symmetry_equiv_pos_as_xyz
'x, y, z'
'-x+1/2, -y, z+1/2'
'-x, y+1/2, -z+1/2'
'x+1/2, -y+1/2, -z'

loop_
_atom_site_label
_atom_site_type_symbol
_atom_site_fract_x
_atom_site_fract_y
_atom_site_fract_z
_atom_site_U_iso_or_equiv
_atom_site_adp_type
_atom_site_occupancy
_atom_site_symmetry_multiplicity
_atom_site_calc_flag
_atom_site_refinement_flags
_atom_site_disorder_assembly
_atom_site_disorder_group
Ir1 Ir 0.296685(12) 0.645809(9) 0.072499(9) 0.01477(6) Uani 1 1 d . . .
Cl1 Cl 0.42691(8) 0.71811(7) 0.01391(6) 0.0221(3) Uani 1 1 d . . .
N1 N 0.3714(2) 0.6472(2) 0.17732(17) 0.0145(7) Uani 1 1 d D . .
H1N H 0.320(2) 0.630(2) 0.2107(16) 0.014(11) Uiso 1 1 d D . .
C1 C 0.3960(3) 0.7291(2) 0.1986(2) 0.0167(10) Uani 1 1 d . . .
H1A H 0.4485 0.7495 0.1656 0.020 Uiso 1 1 calc R . .
C2 C 0.3007(4) 0.7754(2) 0.1872(2) 0.0163(9) Uani 1 1 d . . .
H2A H 0.2494 0.7558 0.2216 0.020 Uiso 1 1 calc R . .
N2 N 0.2648(3) 0.7632(2) 0.1108(2) 0.0189(9) Uani 1 1 d D . .
H2N H 0.312(3) 0.788(3) 0.078(2) 0.043(15) Uiso 1 1 d D . .
C3 C 0.3208(3) 0.8597(2) 0.2045(2) 0.0210(10) Uani 1 1 d . . .
H3A H 0.2600 0.8901 0.1960 0.025 Uiso 1 1 calc R . .
H3B H 0.3726 0.8794 0.1714 0.025 Uiso 1 1 calc R . .
C4 C 0.3543(4) 0.8706(2) 0.2834(2) 0.0243(11) Uani 1 1 d . . .
H4A H 0.3732 0.9259 0.2896 0.029 Uiso 1 1 calc R . .
C5 C 0.4468(4) 0.8215(3) 0.2990(3) 0.0261(12) Uani 1 1 d . . .
H5A H 0.4570 0.8221 0.3527 0.031 Uiso 1 1 calc R . .
C6 C 0.4296(4) 0.7373(2) 0.2770(3) 0.0209(10) Uani 1 1 d . . .
H6A H 0.4916 0.7080 0.2839 0.025 Uiso 1 1 calc R . .
H6B H 0.3790 0.7145 0.3094 0.025 Uiso 1 1 calc R . .
C7 C 0.4526(3) 0.5880(3) 0.1869(2) 0.0192(10) Uani 1 1 d . . .
H7A H 0.4284 0.5403 0.1623 0.023 Uiso 1 1 calc R . .
C8 C 0.4682(3) 0.5660(2) 0.2663(2) 0.0193(10) Uani 1 1 d . . .
C9 C 0.3893(4) 0.5514(2) 0.3127(3) 0.0224(11) Uani 1 1 d . . .
H9A H 0.3238 0.5546 0.2944 0.027 Uiso 1 1 calc R . .
C10 C 0.4037(4) 0.5327(3) 0.3842(3) 0.0280(12) Uani 1 1 d . . .
H10A H 0.3484 0.5250 0.4151 0.034 Uiso 1 1 calc R . .
C11 C 0.4982(4) 0.5249(3) 0.4115(3) 0.0318(13) Uani 1 1 d . . .
H11A H 0.5081 0.5117 0.4611 0.038 Uiso 1 1 calc R . .
C12 C 0.5777(4) 0.5363(3) 0.3667(3) 0.0300(12) Uani 1 1 d . . .
H12A H 0.6428 0.5294 0.3849 0.036 Uiso 1 1 calc R . .
C13 C 0.5633(4) 0.5579(3) 0.2947(3) 0.0255(11) Uani 1 1 d . . .
H13A H 0.6189 0.5672 0.2645 0.031 Uiso 1 1 calc R . .
C14 C 0.5467(4) 0.6113(3) 0.1466(3) 0.0318(12) Uani 1 1 d . . .
H14A H 0.5974 0.5717 0.1538 0.048 Uiso 1 1 calc R . .
H14B H 0.5706 0.6607 0.1655 0.048 Uiso 1 1 calc R . .
H14C H 0.5323 0.6164 0.0947 0.048 Uiso 1 1 calc R . .
C15 C 0.1630(3) 0.7978(3) 0.0952(2) 0.0180(10) Uani 1 1 d . . .
H15A H 0.1348 0.7676 0.0538 0.022 Uiso 1 1 calc R . .
C16 C 0.1730(3) 0.8808(2) 0.0682(3) 0.0188(10) Uani 1 1 d . . .
C17 C 0.1196(3) 0.9415(3) 0.0996(3) 0.0222(11) Uani 1 1 d . . .
H17A H 0.0768 0.9315 0.1394 0.027 Uiso 1 1 calc R . .
C18 C 0.1289(3) 1.0156(3) 0.0731(3) 0.0284(11) Uani 1 1 d . . .
H18A H 0.0920 1.0563 0.0944 0.034 Uiso 1 1 calc R . .
C19 C 0.1916(4) 1.0309(3) 0.0158(3) 0.0322(12) Uani 1 1 d . . .
H19A H 0.1994 1.0822 -0.0011 0.039 Uiso 1 1 calc R . .
C20 C 0.2432(4) 0.9713(3) -0.0171(3) 0.0302(12) Uani 1 1 d . . .
H20A H 0.2850 0.9816 -0.0574 0.036 Uiso 1 1 calc R . .
C21 C 0.2336(4) 0.8966(3) 0.0088(3) 0.0263(12) Uani 1 1 d . . .
H21A H 0.2687 0.8559 -0.0140 0.032 Uiso 1 1 calc R . .
C22 C 0.0925(3) 0.7868(3) 0.1590(2) 0.0223(11) Uani 1 1 d . . .
H22A H 0.0904 0.7322 0.1724 0.033 Uiso 1 1 calc R . .
H22B H 0.0262 0.8039 0.1450 0.033 Uiso 1 1 calc R . .
H22C H 0.1156 0.8172 0.2005 0.033 Uiso 1 1 calc R . .
C23 C 0.2701(4) 0.8537(3) 0.3362(3) 0.0384(13) Uani 1 1 d . . .
H23A H 0.2131 0.8859 0.3240 0.058 Uiso 1 1 calc R . .
H23B H 0.2917 0.8651 0.3859 0.058 Uiso 1 1 calc R . .
H23C H 0.2516 0.7992 0.3326 0.058 Uiso 1 1 calc R . .
C24 C 0.5387(4) 0.8535(3) 0.2653(3) 0.0337(12) Uani 1 1 d . . .
H24A H 0.5948 0.8203 0.2774 0.050 Uiso 1 1 calc R . .
H24B H 0.5507 0.9055 0.2840 0.050 Uiso 1 1 calc R . .
H24C H 0.5307 0.8555 0.2124 0.050 Uiso 1 1 calc R . .
C25 C 0.2250(3) 0.5338(2) 0.0852(2) 0.0185(10) Uani 1 1 d . . .
C26 C 0.1551(3) 0.5884(2) 0.0577(2) 0.0186(10) Uani 1 1 d . . .
C27 C 0.1915(3) 0.6164(2) -0.0113(2) 0.0187(10) Uani 1 1 d . . .
C28 C 0.2820(3) 0.5771(2) -0.0261(2) 0.0189(10) Uani 1 1 d . . .
C29 C 0.3052(4) 0.5274(2) 0.0330(2) 0.0195(10) Uani 1 1 d . . .
C30 C 0.2139(4) 0.4858(3) 0.1519(2) 0.0267(11) Uani 1 1 d . . .
H30A H 0.1879 0.4350 0.1386 0.040 Uiso 1 1 calc R . .
H30B H 0.1682 0.5111 0.1855 0.040 Uiso 1 1 calc R . .
H30C H 0.2784 0.4796 0.1753 0.040 Uiso 1 1 calc R . .
C31 C 0.0553(3) 0.6045(3) 0.0904(3) 0.0240(11) Uani 1 1 d . . .
H31A H 0.0088 0.5641 0.0757 0.036 Uiso 1 1 calc R . .
H31B H 0.0313 0.6546 0.0732 0.036 Uiso 1 1 calc R . .
H31C H 0.0607 0.6053 0.1434 0.036 Uiso 1 1 calc R . .
C32 C 0.1376(3) 0.6677(3) -0.0650(3) 0.0250(11) Uani 1 1 d . . .
H32A H 0.1123 0.6363 -0.1051 0.038 Uiso 1 1 calc R . .
H32B H 0.1832 0.7066 -0.0840 0.038 Uiso 1 1 calc R . .
H32C H 0.0824 0.6933 -0.0405 0.038 Uiso 1 1 calc R . .
C33 C 0.3411(4) 0.5841(3) -0.0941(2) 0.0267(11) Uani 1 1 d . . .
H33A H 0.3149 0.5487 -0.1308 0.040 Uiso 1 1 calc R . .
H33B H 0.4101 0.5711 -0.0839 0.040 Uiso 1 1 calc R . .
H33C H 0.3371 0.6371 -0.1122 0.040 Uiso 1 1 calc R . .
C34 C 0.3886(4) 0.4719(3) 0.0352(3) 0.0260(11) Uani 1 1 d . . .
H34A H 0.3764 0.4302 0.0005 0.039 Uiso 1 1 calc R . .
H34B H 0.3944 0.4503 0.0842 0.039 Uiso 1 1 calc R . .
H34C H 0.4500 0.4984 0.0224 0.039 Uiso 1 1 calc R . .
B1 B 0.1133(4) 0.6261(3) 0.3161(3) 0.0291(14) Uani 1 1 d . . .
F1 F 0.0526(2) 0.69037(18) 0.31897(17) 0.0448(8) Uani 1 1 d . . .
F2 F 0.1646(3) 0.6179(2) 0.38014(16) 0.0599(11) Uani 1 1 d . . .
F3 F 0.18006(18) 0.63505(16) 0.25939(13) 0.0309(7) Uani 1 1 d . . .
F4 F 0.0566(2) 0.5619(2) 0.3023(2) 0.0549(10) Uani 1 1 d . . .
C35 C 0.5123(7) 0.7157(4) 0.5414(4) 0.077(2) Uani 1 1 d . . .
H35A H 0.5229 0.7585 0.5770 0.092 Uiso 1 1 calc R . .
Cl2 Cl 0.3958(2) 0.72822(19) 0.50113(13) 0.1264(11) Uani 1 1 d . . .
Cl3 Cl 0.51675(15) 0.63011(11) 0.58769(10) 0.0769(6) Uani 1 1 d . . .
Cl4 Cl 0.6058(2) 0.72128(13) 0.47446(13) 0.0978(7) Uani 1 1 d . . .
C36 C 0.8515(4) 0.6475(3) 0.2420(3) 0.0409(13) Uani 1 1 d . . .
H36A H 0.9222 0.6518 0.2571 0.049 Uiso 1 1 calc R . .
Cl5 Cl 0.77694(13) 0.68466(9) 0.31281(9) 0.0563(4) Uani 1 1 d . . .
Cl6 Cl 0.83584(11) 0.69901(9) 0.16191(8) 0.0471(4) Uani 1 1 d . . .
Cl7 Cl 0.82486(11) 0.54932(8) 0.22643(8) 0.0467(4) Uani 1 1 d . . .

loop_
_atom_site_aniso_label
_atom_site_aniso_U_11
_atom_site_aniso_U_22
_atom_site_aniso_U_33
_atom_site_aniso_U_23
_atom_site_aniso_U_13
_atom_site_aniso_U_12
Ir1 0.01554(8) 0.01530(8) 0.01349(9) -0.00204(8) 0.00021(7) -0.00166(7)
Cl1 0.0218(6) 0.0268(6) 0.0177(6) 0.0001(5) 0.0037(5) -0.0073(5)
N1 0.0151(18) 0.0124(17) 0.0159(18) 0.0001(18) -0.0003(14) -0.0019(17)
C1 0.023(2) 0.013(2) 0.014(2) 0.0005(19) -0.0014(19) -0.0013(19)
C2 0.021(2) 0.021(2) 0.007(2) 0.0019(18) -0.002(2) 0.004(2)
N2 0.027(2) 0.0148(19) 0.015(2) -0.0007(16) -0.0036(17) 0.0001(16)
C3 0.030(3) 0.011(2) 0.022(2) -0.004(2) -0.0032(19) 0.000(2)
C4 0.041(3) 0.012(2) 0.020(2) -0.003(2) -0.005(2) -0.004(2)
C5 0.037(3) 0.019(2) 0.021(3) -0.006(2) -0.005(2) -0.008(2)
C6 0.028(3) 0.018(2) 0.017(3) 0.004(2) -0.005(2) -0.005(2)
C7 0.021(2) 0.019(2) 0.018(3) -0.001(2) -0.0043(19) 0.0041(19)
C8 0.027(3) 0.008(2) 0.023(3) -0.0024(19) -0.006(2) 0.0014(19)
C9 0.019(2) 0.014(2) 0.034(3) 0.003(2) -0.004(2) 0.000(2)
C10 0.040(3) 0.020(2) 0.024(3) 0.006(2) 0.002(2) -0.006(2)
C11 0.051(4) 0.021(3) 0.023(3) 0.005(2) -0.010(3) -0.006(2)
C12 0.033(3) 0.024(3) 0.033(3) 0.001(2) -0.017(3) 0.003(2)
C13 0.029(3) 0.022(2) 0.026(3) -0.001(2) -0.004(2) 0.002(2)
C14 0.021(3) 0.048(3) 0.026(3) 0.004(3) 0.005(2) 0.007(2)
C15 0.020(2) 0.020(2) 0.014(2) -0.0034(19) -0.0022(18) 0.0065(19)
C16 0.023(2) 0.017(2) 0.016(2) 0.004(2) -0.010(2) -0.0014(17)
C17 0.026(3) 0.016(2) 0.026(3) 0.001(2) -0.005(2) -0.001(2)
C18 0.033(3) 0.028(3) 0.025(3) -0.005(3) -0.009(3) 0.000(2)
C19 0.047(3) 0.022(3) 0.028(3) 0.004(2) -0.015(3) -0.001(3)
C20 0.038(3) 0.036(3) 0.016(3) 0.006(2) -0.004(2) -0.004(2)
C21 0.035(3) 0.024(3) 0.020(3) 0.002(2) -0.006(2) 0.000(2)
C22 0.023(3) 0.022(2) 0.022(3) 0.000(2) -0.002(2) 0.001(2)
C23 0.054(4) 0.041(3) 0.021(3) -0.008(3) -0.004(2) 0.002(3)
C24 0.035(3) 0.034(3) 0.032(3) 0.000(3) -0.008(2) -0.013(3)
C25 0.024(3) 0.015(2) 0.017(2) -0.0089(19) 0.0013(19) -0.0083(18)
C26 0.017(2) 0.016(2) 0.023(3) -0.009(2) 0.003(2) -0.0049(18)
C27 0.017(2) 0.020(2) 0.020(2) -0.0059(19) -0.006(2) 0.0000(19)
C28 0.022(3) 0.020(2) 0.015(2) -0.0086(19) -0.003(2) -0.003(2)
C29 0.022(2) 0.018(2) 0.018(2) -0.0079(19) -0.005(2) 0.001(2)
C30 0.034(3) 0.022(2) 0.024(3) 0.003(2) 0.001(2) -0.010(2)
C31 0.017(2) 0.024(2) 0.031(3) -0.008(2) 0.005(2) -0.0058(19)
C32 0.023(2) 0.028(3) 0.023(3) -0.002(2) -0.004(2) 0.0036(19)
C33 0.028(3) 0.033(3) 0.019(3) -0.006(2) 0.005(2) 0.003(2)
C34 0.026(3) 0.026(3) 0.026(3) -0.008(2) -0.001(2) 0.006(2)
B1 0.030(3) 0.036(4) 0.021(3) 0.004(3) 0.005(3) 0.004(3)
F1 0.043(2) 0.0464(19) 0.045(2) -0.0094(16) 0.0038(16) 0.0164(16)
F2 0.059(2) 0.095(3) 0.0259(18) 0.0195(18) -0.0047(15) 0.009(2)
F3 0.0263(15) 0.0404(16) 0.0261(14) 0.0109(13) 0.0092(11) 0.0051(13)
F4 0.043(2) 0.044(2) 0.078(3) 0.0122(19) 0.0071(18) -0.0195(17)
C35 0.129(7) 0.058(5) 0.043(4) -0.006(4) -0.010(5) 0.010(5)
Cl2 0.136(2) 0.176(3) 0.0681(15) -0.0028(16) -0.0096(15) 0.082(2)
Cl3 0.0882(13) 0.0699(12) 0.0726(13) 0.0007(10) -0.0238(10) -0.0095(10)
Cl4 0.127(2) 0.0814(14) 0.0845(15) -0.0172(13) 0.0130(15) -0.0287(15)
C36 0.036(3) 0.042(3) 0.045(3) 0.006(3) 0.006(2) -0.003(3)
Cl5 0.0673(12) 0.0467(8) 0.0549(10) -0.0051(7) 0.0135(8) -0.0024(8)
Cl6 0.0496(9) 0.0482(9) 0.0435(9) 0.0104(7) -0.0090(7) -0.0055(7)
Cl7 0.0485(9) 0.0402(8) 0.0512(9) 0.0044(7) 0.0038(7) -0.0002(6)

loop_
_atom_type_symbol
_atom_type_description
_atom_type_scat_dispersion_real
_atom_type_scat_dispersion_imag
_atom_type_scat_source
C C 0.0033 0.0016 'International Tables Vol C Tables 4.2.6.8 and 6.1.1.4'
H H 0.0000 0.0000 'International Tables Vol C Tables 4.2.6.8 and 6.1.1.4'
B B 0.0013 0.0007 'International Tables Vol C Tables 4.2.6.8 and 6.1.1.4'
N N 0.0061 0.0033 'International Tables Vol C Tables 4.2.6.8 and 6.1.1.4'
F F 0.0171 0.0103 'International Tables Vol C Tables 4.2.6.8 and 6.1.1.4'
Cl Cl 0.1484 0.1585 'International Tables Vol C Tables 4.2.6.8 and 6.1.1.4'
Ir Ir -1.4442 7.9887 'International Tables Vol C Tables 4.2.6.8 and 6.1.1.4'

loop_
_geom_angle_atom_site_label_1
_geom_angle_atom_site_label_2
_geom_angle_atom_site_label_3
_geom_angle
_geom_angle_site_symmetry_1
_geom_angle_site_symmetry_3
_geom_angle_publ_flag
C27 Ir1 C26 38.96(17) . . ?
C27 Ir1 N1 160.22(14) . . ?
C26 Ir1 N1 121.64(15) . . ?
C27 Ir1 C28 38.41(16) . . ?
C26 Ir1 C28 64.23(16) . . ?
N1 Ir1 C28 141.79(15) . . ?
C27 Ir1 C29 64.84(16) . . ?
C26 Ir1 C29 64.81(17) . . ?
N1 Ir1 C29 106.32(15) . . ?
C28 Ir1 C29 38.08(16) . . ?
C27 Ir1 C25 64.76(16) . . ?
C26 Ir1 C25 38.31(16) . . ?
N1 Ir1 C25 96.97(15) . . ?
C28 Ir1 C25 64.03(16) . . ?
C29 Ir1 C25 38.92(16) . . ?
C27 Ir1 N2 108.55(14) . . ?
C26 Ir1 N2 106.92(15) . . ?
N1 Ir1 N2 78.27(13) . . ?
C28 Ir1 N2 139.07(15) . . ?
C29 Ir1 N2 171.71(16) . . ?
C25 Ir1 N2 134.63(14) . . ?
C27 Ir1 Cl1 106.53(12) . . ?
C26 Ir1 Cl1 145.44(12) . . ?
N1 Ir1 Cl1 92.92(9) . . ?
C28 Ir1 Cl1 88.80(12) . . ?
C29 Ir1 Cl1 107.52(13) . . ?
C25 Ir1 Cl1 146.43(11) . . ?
N2 Ir1 Cl1 78.79(10) . . ?
C1 N1 C7 116.5(3) . . ?
C1 N1 Ir1 110.0(2) . . ?
C7 N1 Ir1 115.7(2) . . ?
C1 N1 H1N 106(2) . . ?
C7 N1 H1N 104(2) . . ?
Ir1 N1 H1N 103(2) . . ?
N1 C1 C6 113.5(3) . . ?
N1 C1 C2 105.8(3) . . ?
C6 C1 C2 109.4(4) . . ?
N1 C1 H1A 109.3 . . ?
C6 C1 H1A 109.3 . . ?
C2 C1 H1A 109.3 . . ?
N2 C2 C3 112.9(3) . . ?
N2 C2 C1 109.1(3) . . ?
C3 C2 C1 109.0(4) . . ?
N2 C2 H2A 108.6 . . ?
C3 C2 H2A 108.6 . . ?
C1 C2 H2A 108.6 . . ?
C2 N2 C15 114.4(3) . . ?
C2 N2 Ir1 111.5(3) . . ?
C15 N2 Ir1 118.7(3) . . ?
C2 N2 H2N 108(3) . . ?
C15 N2 H2N 108(3) . . ?
Ir1 N2 H2N 95(3) . . ?
C2 C3 C4 111.7(4) . . ?
C2 C3 H3A 109.3 . . ?
C4 C3 H3A 109.3 . . ?
C2 C3 H3B 109.3 . . ?
C4 C3 H3B 109.3 . . ?
H3A C3 H3B 108.0 . . ?
C23 C4 C3 111.0(4) . . ?
C23 C4 C5 112.5(4) . . ?
C3 C4 C5 110.4(4) . . ?
C23 C4 H4A 107.6 . . ?
C3 C4 H4A 107.6 . . ?
C5 C4 H4A 107.6 . . ?
C24 C5 C6 111.7(4) . . ?
C24 C5 C4 113.2(4) . . ?
C6 C5 C4 110.7(4) . . ?
C24 C5 H5A 106.9 . . ?
C6 C5 H5A 106.9 . . ?
C4 C5 H5A 106.9 . . ?
C1 C6 C5 112.6(4) . . ?
C1 C6 H6A 109.1 . . ?
C5 C6 H6A 109.1 . . ?
C1 C6 H6B 109.1 . . ?
C5 C6 H6B 109.1 . . ?
H6A C6 H6B 107.8 . . ?
N1 C7 C8 112.5(3) . . ?
N1 C7 C14 111.7(4) . . ?
C8 C7 C14 114.6(4) . . ?
N1 C7 H7A 105.7 . . ?
C8 C7 H7A 105.7 . . ?
C14 C7 H7A 105.7 . . ?
C9 C8 C13 117.3(4) . . ?
C9 C8 C7 121.8(4) . . ?
C13 C8 C7 120.8(4) . . ?
C10 C9 C8 121.6(5) . . ?
C10 C9 H9A 119.2 . . ?
C8 C9 H9A 119.2 . . ?
C9 C10 C11 120.4(5) . . ?
C9 C10 H10A 119.8 . . ?
C11 C10 H10A 119.8 . . ?
C12 C11 C10 119.6(5) . . ?
C12 C11 H11A 120.2 . . ?
C10 C11 H11A 120.2 . . ?
C11 C12 C13 120.1(5) . . ?
C11 C12 H12A 119.9 . . ?
C13 C12 H12A 119.9 . . ?
C12 C13 C8 120.9(5) . . ?
C12 C13 H13A 119.5 . . ?
C8 C13 H13A 119.5 . . ?
C7 C14 H14A 109.5 . . ?
C7 C14 H14B 109.5 . . ?
H14A C14 H14B 109.5 . . ?
C7 C14 H14C 109.5 . . ?
H14A C14 H14C 109.5 . . ?
H14B C14 H14C 109.5 . . ?
C22 C15 C16 115.1(4) . . ?
C22 C15 N2 111.7(4) . . ?
C16 C15 N2 110.5(3) . . ?
C22 C15 H15A 106.3 . . ?
C16 C15 H15A 106.3 . . ?
N2 C15 H15A 106.3 . . ?
C21 C16 C17 118.7(4) . . ?
C21 C16 C15 119.5(4) . . ?
C17 C16 C15 121.8(4) . . ?
C18 C17 C16 120.4(5) . . ?
C18 C17 H17A 119.8 . . ?
C16 C17 H17A 119.8 . . ?
C19 C18 C17 120.3(5) . . ?
C19 C18 H18A 119.8 . . ?
C17 C18 H18A 119.8 . . ?
C18 C19 C20 120.1(4) . . ?
C18 C19 H19A 120.0 . . ?
C20 C19 H19A 120.0 . . ?
C21 C20 C19 119.9(5) . . ?
C21 C20 H20A 120.1 . . ?
C19 C20 H20A 120.1 . . ?
C20 C21 C16 120.6(5) . . ?
C20 C21 H21A 119.7 . . ?
C16 C21 H21A 119.7 . . ?
C15 C22 H22A 109.5 . . ?
C15 C22 H22B 109.5 . . ?
H22A C22 H22B 109.5 . . ?
C15 C22 H22C 109.5 . . ?
H22A C22 H22C 109.5 . . ?
H22B C22 H22C 109.5 . . ?
C4 C23 H23A 109.5 . . ?
C4 C23 H23B 109.5 . . ?
H23A C23 H23B 109.5 . . ?
C4 C23 H23C 109.5 . . ?
H23A C23 H23C 109.5 . . ?
H23B C23 H23C 109.5 . . ?
C5 C24 H24A 109.5 . . ?
C5 C24 H24B 109.5 . . ?
H24A C24 H24B 109.5 . . ?
C5 C24 H24C 109.5 . . ?
H24A C24 H24C 109.5 . . ?
H24B C24 H24C 109.5 . . ?
C26 C25 C29 108.1(4) . . ?
C26 C25 C30 126.5(4) . . ?
C29 C25 C30 125.2(4) . . ?
C26 C25 Ir1 70.6(2) . . ?
C29 C25 Ir1 70.4(2) . . ?
C30 C25 Ir1 129.0(3) . . ?
C25 C26 C27 107.9(4) . . ?
C25 C26 C31 125.1(4) . . ?
C27 C26 C31 126.5(4) . . ?
C25 C26 Ir1 71.1(2) . . ?
C27 C26 Ir1 69.9(2) . . ?
C31 C26 Ir1 130.9(3) . . ?
C28 C27 C26 107.4(4) . . ?
C28 C27 C32 124.7(4) . . ?
C26 C27 C32 127.2(4) . . ?
C28 C27 Ir1 71.6(2) . . ?
C26 C27 Ir1 71.2(2) . . ?
C32 C27 Ir1 130.1(3) . . ?
C29 C28 C27 109.5(4) . . ?
C29 C28 C33 124.9(4) . . ?
C27 C28 C33 125.6(4) . . ?
C29 C28 Ir1 71.0(2) . . ?
C27 C28 Ir1 70.0(2) . . ?
C33 C28 Ir1 127.2(3) . . ?
C28 C29 C25 107.1(4) . . ?
C28 C29 C34 125.6(4) . . ?
C25 C29 C34 126.8(4) . . ?
C28 C29 Ir1 70.9(2) . . ?
C25 C29 Ir1 70.7(2) . . ?
C34 C29 Ir1 130.0(3) . . ?
C25 C30 H30A 109.5 . . ?
C25 C30 H30B 109.5 . . ?
H30A C30 H30B 109.5 . . ?
C25 C30 H30C 109.5 . . ?
H30A C30 H30C 109.5 . . ?
H30B C30 H30C 109.5 . . ?
C26 C31 H31A 109.5 . . ?
C26 C31 H31B 109.5 . . ?
H31A C31 H31B 109.5 . . ?
C26 C31 H31C 109.5 . . ?
H31A C31 H31C 109.5 . . ?
H31B C31 H31C 109.5 . . ?
C27 C32 H32A 109.5 . . ?
C27 C32 H32B 109.5 . . ?
H32A C32 H32B 109.5 . . ?
C27 C32 H32C 109.5 . . ?
H32A C32 H32C 109.5 . . ?
H32B C32 H32C 109.5 . . ?
C28 C33 H33A 109.5 . . ?
C28 C33 H33B 109.5 . . ?
H33A C33 H33B 109.5 . . ?
C28 C33 H33C 109.5 . . ?
H33A C33 H33C 109.5 . . ?
H33B C33 H33C 109.5 . . ?
C29 C34 H34A 109.5 . . ?
C29 C34 H34B 109.5 . . ?
H34A C34 H34B 109.5 . . ?
C29 C34 H34C 109.5 . . ?
H34A C34 H34C 109.5 . . ?
H34B C34 H34C 109.5 . . ?
F4 B1 F2 110.9(5) . . ?
F4 B1 F1 109.1(5) . . ?
F2 B1 F1 110.4(4) . . ?
F4 B1 F3 108.4(4) . . ?
F2 B1 F3 109.1(4) . . ?
F1 B1 F3 108.9(4) . . ?
Cl3 C35 Cl2 110.4(5) . . ?
Cl3 C35 Cl4 111.6(5) . . ?
Cl2 C35 Cl4 109.9(4) . . ?
Cl3 C35 H35A 108.2 . . ?
Cl2 C35 H35A 108.2 . . ?
Cl4 C35 H35A 108.2 . . ?
Cl6 C36 Cl7 109.5(3) . . ?
Cl6 C36 Cl5 111.6(3) . . ?
Cl7 C36 Cl5 110.8(3) . . ?
Cl6 C36 H36A 108.3 . . ?
Cl7 C36 H36A 108.3 . . ?
Cl5 C36 H36A 108.3 . . ?

loop_
_geom_bond_atom_site_label_1
_geom_bond_atom_site_label_2
_geom_bond_distance
_geom_bond_site_symmetry_2
_geom_bond_publ_flag
Ir1 C27 2.161(4) . ?
Ir1 C26 2.179(4) . ?
Ir1 N1 2.179(3) . ?
Ir1 C28 2.182(4) . ?
Ir1 C29 2.182(4) . ?
Ir1 C25 2.185(4) . ?
Ir1 N2 2.199(4) . ?
Ir1 Cl1 2.4187(11) . ?
N1 C1 1.512(5) . ?
N1 C7 1.515(5) . ?
N1 H1N 0.978(5) . ?
C1 C6 1.522(6) . ?
C1 C2 1.534(6) . ?
C1 H1A 1.0000 . ?
C2 N2 1.504(5) . ?
C2 C3 1.521(6) . ?
C2 H2A 1.0000 . ?
N2 C15 1.532(5) . ?
N2 H2N 0.978(5) . ?
C3 C4 1.535(6) . ?
C3 H3A 0.9900 . ?
C3 H3B 0.9900 . ?
C4 C23 1.527(7) . ?
C4 C5 1.541(7) . ?
C4 H4A 1.0000 . ?
C5 C24 1.497(7) . ?
C5 C6 1.534(6) . ?
C5 H5A 1.0000 . ?
C6 H6A 0.9900 . ?
C6 H6B 0.9900 . ?
C7 C8 1.525(6) . ?
C7 C14 1.529(7) . ?
C7 H7A 1.0000 . ?
C8 C9 1.392(6) . ?
C8 C13 1.398(7) . ?
C9 C10 1.370(6) . ?
C9 H9A 0.9500 . ?
C10 C11 1.383(7) . ?
C10 H10A 0.9500 . ?
C11 C12 1.371(7) . ?
C11 H11A 0.9500 . ?
C12 C13 1.391(7) . ?
C12 H12A 0.9500 . ?
C13 H13A 0.9500 . ?
C14 H14A 0.9800 . ?
C14 H14B 0.9800 . ?
C14 H14C 0.9800 . ?
C15 C22 1.527(6) . ?
C15 C16 1.529(6) . ?
C15 H15A 1.0000 . ?
C16 C21 1.394(6) . ?
C16 C17 1.402(6) . ?
C17 C18 1.383(6) . ?
C17 H17A 0.9500 . ?
C18 C19 1.379(7) . ?
C18 H18A 0.9500 . ?
C19 C20 1.388(7) . ?
C19 H19A 0.9500 . ?
C20 C21 1.387(7) . ?
C20 H20A 0.9500 . ?
C21 H21A 0.9500 . ?
C22 H22A 0.9800 . ?
C22 H22B 0.9800 . ?
C22 H22C 0.9800 . ?
C23 H23A 0.9800 . ?
C23 H23B 0.9800 . ?
C23 H23C 0.9800 . ?
C24 H24A 0.9800 . ?
C24 H24B 0.9800 . ?
C24 H24C 0.9800 . ?
C25 C26 1.432(6) . ?
C25 C29 1.455(6) . ?
C25 C30 1.492(6) . ?
C26 C27 1.447(6) . ?
C26 C31 1.506(6) . ?
C27 C28 1.429(6) . ?
C27 C32 1.518(6) . ?
C28 C29 1.424(6) . ?
C28 C33 1.491(6) . ?
C29 C34 1.485(6) . ?
C30 H30A 0.9800 . ?
C30 H30B 0.9800 . ?
C30 H30C 0.9800 . ?
C31 H31A 0.9800 . ?
C31 H31B 0.9800 . ?
C31 H31C 0.9800 . ?
C32 H32A 0.9800 . ?
C32 H32B 0.9800 . ?
C32 H32C 0.9800 . ?
C33 H33A 0.9800 . ?
C33 H33B 0.9800 . ?
C33 H33C 0.9800 . ?
C34 H34A 0.9800 . ?
C34 H34B 0.9800 . ?
C34 H34C 0.9800 . ?
B1 F4 1.377(7) . ?
B1 F2 1.376(7) . ?
B1 F1 1.387(6) . ?
B1 F3 1.389(6) . ?
C35 Cl3 1.713(7) . ?
C35 Cl2 1.757(9) . ?
C35 Cl4 1.771(9) . ?
C35 H35A 1.0000 . ?
C36 Cl6 1.738(6) . ?
C36 Cl7 1.764(6) . ?
C36 Cl5 1.772(6) . ?
C36 H36A 1.0000 . ?

loop_
_geom_hbond_atom_site_label_D
_geom_hbond_atom_site_label_H
_geom_hbond_atom_site_label_A
_geom_hbond_distance_DH
_geom_hbond_distance_HA
_geom_hbond_distance_DA
_geom_hbond_angle_DHA
_geom_hbond_site_symmetry_A
N1 H1N F3 0.978(5) 2.093(18) 3.007(4) 155(3) .
N2 H2N Cl1 0.978(5) 2.30(4) 2.936(4) 122(4) .

loop_
_geom_torsion_atom_site_label_1
_geom_torsion_atom_site_label_2
_geom_torsion_atom_site_label_3
_geom_torsion_atom_site_label_4
_geom_torsion
_geom_torsion_site_symmetry_1
_geom_torsion_site_symmetry_2
_geom_torsion_site_symmetry_3
_geom_torsion_site_symmetry_4
_geom_torsion_publ_flag
C27 Ir1 N1 C1 -136.4(4) . . . . ?
C26 Ir1 N1 C1 -126.6(3) . . . . ?
C28 Ir1 N1 C1 145.8(3) . . . . ?
C29 Ir1 N1 C1 163.3(3) . . . . ?
C25 Ir1 N1 C1 -158.1(3) . . . . ?
N2 Ir1 N1 C1 -23.8(3) . . . . ?
Cl1 Ir1 N1 C1 54.1(3) . . . . ?
C27 Ir1 N1 C7 89.0(5) . . . . ?
C26 Ir1 N1 C7 98.8(3) . . . . ?
C28 Ir1 N1 C7 11.2(4) . . . . ?
C29 Ir1 N1 C7 28.7(3) . . . . ?
C25 Ir1 N1 C7 67.3(3) . . . . ?
N2 Ir1 N1 C7 -158.5(3) . . . . ?
Cl1 Ir1 N1 C7 -80.5(3) . . . . ?
C7 N1 C1 C6 -57.3(5) . . . . ?
Ir1 N1 C1 C6 168.6(3) . . . . ?
C7 N1 C1 C2 -177.2(3) . . . . ?
Ir1 N1 C1 C2 48.6(3) . . . . ?
N1 C1 C2 N2 -54.0(4) . . . . ?
C6 C1 C2 N2 -176.6(3) . . . . ?
N1 C1 C2 C3 -177.6(3) . . . . ?
C6 C1 C2 C3 59.8(4) . . . . ?
C3 C2 N2 C15 -66.3(5) . . . . ?
C1 C2 N2 C15 172.4(3) . . . . ?
C3 C2 N2 Ir1 155.6(3) . . . . ?
C1 C2 N2 Ir1 34.3(4) . . . . ?
C27 Ir1 N2 C2 154.8(3) . . . . ?
C26 Ir1 N2 C2 113.8(3) . . . . ?
N1 Ir1 N2 C2 -5.9(3) . . . . ?
C28 Ir1 N2 C2 -176.2(3) . . . . ?
C25 Ir1 N2 C2 82.3(4) . . . . ?
Cl1 Ir1 N2 C2 -101.3(3) . . . . ?
C27 Ir1 N2 C15 18.7(3) . . . . ?
C26 Ir1 N2 C15 -22.3(3) . . . . ?
N1 Ir1 N2 C15 -142.1(3) . . . . ?
C28 Ir1 N2 C15 47.7(4) . . . . ?
C25 Ir1 N2 C15 -53.8(4) . . . . ?
Cl1 Ir1 N2 C15 122.5(3) . . . . ?
N2 C2 C3 C4 178.3(4) . . . . ?
C1 C2 C3 C4 -60.4(5) . . . . ?
C2 C3 C4 C23 -68.6(5) . . . . ?
C2 C3 C4 C5 56.9(5) . . . . ?
C23 C4 C5 C24 -161.5(4) . . . . ?
C3 C4 C5 C24 73.9(5) . . . . ?
C23 C4 C5 C6 72.2(5) . . . . ?
C3 C4 C5 C6 -52.4(5) . . . . ?
N1 C1 C6 C5 -175.8(4) . . . . ?
C2 C1 C6 C5 -57.9(5) . . . . ?
C24 C5 C6 C1 -72.9(5) . . . . ?
C4 C5 C6 C1 54.3(5) . . . . ?
C1 N1 C7 C8 75.0(5) . . . . ?
Ir1 N1 C7 C8 -153.4(3) . . . . ?
C1 N1 C7 C14 -55.5(5) . . . . ?
Ir1 N1 C7 C14 76.1(4) . . . . ?
N1 C7 C8 C9 44.0(6) . . . . ?
C14 C7 C8 C9 173.0(4) . . . . ?
N1 C7 C8 C13 -137.5(4) . . . . ?
C14 C7 C8 C13 -8.5(6) . . . . ?
C13 C8 C9 C10 2.4(7) . . . . ?
C7 C8 C9 C10 -179.1(4) . . . . ?
C8 C9 C10 C11 -2.5(7) . . . . ?
C9 C10 C11 C12 0.2(7) . . . . ?
C10 C11 C12 C13 2.0(7) . . . . ?
C11 C12 C13 C8 -2.0(7) . . . . ?
C9 C8 C13 C12 -0.2(7) . . . . ?
C7 C8 C13 C12 -178.7(4) . . . . ?
C2 N2 C15 C22 -39.6(5) . . . . ?
Ir1 N2 C15 C22 95.4(4) . . . . ?
C2 N2 C15 C16 89.9(4) . . . . ?
Ir1 N2 C15 C16 -135.2(3) . . . . ?
C22 C15 C16 C21 -178.3(4) . . . . ?
N2 C15 C16 C21 54.1(5) . . . . ?
C22 C15 C16 C17 -1.0(6) . . . . ?
N2 C15 C16 C17 -128.6(4) . . . . ?
C21 C16 C17 C18 -1.5(7) . . . . ?
C15 C16 C17 C18 -178.8(4) . . . . ?
C16 C17 C18 C19 -0.6(7) . . . . ?
C17 C18 C19 C20 2.2(7) . . . . ?
C18 C19 C20 C21 -1.7(7) . . . . ?
C19 C20 C21 C16 -0.4(7) . . . . ?
C17 C16 C21 C20 1.9(7) . . . . ?
C15 C16 C21 C20 179.3(4) . . . . ?
C27 Ir1 C25 C26 -37.8(2) . . . . ?
N1 Ir1 C25 C26 134.2(2) . . . . ?
C28 Ir1 C25 C26 -80.6(3) . . . . ?
C29 Ir1 C25 C26 -118.4(4) . . . . ?
N2 Ir1 C25 C26 53.9(3) . . . . ?
Cl1 Ir1 C25 C26 -119.7(3) . . . . ?
C27 Ir1 C25 C29 80.6(3) . . . . ?
C26 Ir1 C25 C29 118.4(4) . . . . ?
N1 Ir1 C25 C29 -107.4(2) . . . . ?
C28 Ir1 C25 C29 37.8(2) . . . . ?
N2 Ir1 C25 C29 172.2(2) . . . . ?
Cl1 Ir1 C25 C29 -1.3(4) . . . . ?
C27 Ir1 C25 C30 -159.5(5) . . . . ?
C26 Ir1 C25 C30 -121.7(5) . . . . ?
N1 Ir1 C25 C30 12.5(4) . . . . ?
C28 Ir1 C25 C30 157.7(5) . . . . ?
C29 Ir1 C25 C30 119.9(5) . . . . ?
N2 Ir1 C25 C30 -67.9(5) . . . . ?
Cl1 Ir1 C25 C30 118.6(4) . . . . ?
C29 C25 C26 C27 -0.3(4) . . . . ?
C30 C25 C26 C27 -174.8(4) . . . . ?
Ir1 C25 C26 C27 60.5(3) . . . . ?
C29 C25 C26 C31 172.0(4) . . . . ?
C30 C25 C26 C31 -2.5(7) . . . . ?
Ir1 C25 C26 C31 -127.3(4) . . . . ?
C29 C25 C26 Ir1 -60.7(3) . . . . ?
C30 C25 C26 Ir1 124.8(4) . . . . ?
C27 Ir1 C26 C25 118.1(3) . . . . ?
N1 Ir1 C26 C25 -56.6(3) . . . . ?
C28 Ir1 C26 C25 80.0(3) . . . . ?
C29 Ir1 C26 C25 37.7(2) . . . . ?
N2 Ir1 C26 C25 -143.1(2) . . . . ?
Cl1 Ir1 C26 C25 122.1(2) . . . . ?
N1 Ir1 C26 C27 -174.8(2) . . . . ?
C28 Ir1 C26 C27 -38.1(2) . . . . ?
C29 Ir1 C26 C27 -80.5(3) . . . . ?
C25 Ir1 C26 C27 -118.1(3) . . . . ?
N2 Ir1 C26 C27 98.8(2) . . . . ?
Cl1 Ir1 C26 C27 4.0(4) . . . . ?
C27 Ir1 C26 C31 -121.4(5) . . . . ?
N1 Ir1 C26 C31 63.9(5) . . . . ?
C28 Ir1 C26 C31 -159.5(5) . . . . ?
C29 Ir1 C26 C31 158.2(5) . . . . ?
C25 Ir1 C26 C31 120.5(5) . . . . ?
N2 Ir1 C26 C31 -22.6(5) . . . . ?
Cl1 Ir1 C26 C31 -117.4(4) . . . . ?
C25 C26 C27 C28 1.6(4) . . . . ?
C31 C26 C27 C28 -170.5(4) . . . . ?
Ir1 C26 C27 C28 62.8(3) . . . . ?
C25 C26 C27 C32 172.2(4) . . . . ?
C31 C26 C27 C32 0.1(7) . . . . ?
Ir1 C26 C27 C32 -126.6(4) . . . . ?
C25 C26 C27 Ir1 -61.2(3) . . . . ?
C31 C26 C27 Ir1 126.6(4) . . . . ?
C26 Ir1 C27 C28 -116.5(3) . . . . ?
N1 Ir1 C27 C28 -103.3(5) . . . . ?
C29 Ir1 C27 C28 -36.2(3) . . . . ?
C25 Ir1 C27 C28 -79.4(3) . . . . ?
N2 Ir1 C27 C28 149.3(2) . . . . ?
Cl1 Ir1 C27 C28 65.8(2) . . . . ?
N1 Ir1 C27 C26 13.2(6) . . . . ?
C28 Ir1 C27 C26 116.5(3) . . . . ?
C29 Ir1 C27 C26 80.4(3) . . . . ?
C25 Ir1 C27 C26 37.2(2) . . . . ?
N2 Ir1 C27 C26 -94.2(2) . . . . ?
Cl1 Ir1 C27 C26 -177.6(2) . . . . ?
C26 Ir1 C27 C32 123.3(5) . . . . ?
N1 Ir1 C27 C32 136.5(4) . . . . ?
C28 Ir1 C27 C32 -120.2(5) . . . . ?
C29 Ir1 C27 C32 -156.4(5) . . . . ?
C25 Ir1 C27 C32 160.4(5) . . . . ?
N2 Ir1 C27 C32 29.1(4) . . . . ?
Cl1 Ir1 C27 C32 -54.4(4) . . . . ?
C26 C27 C28 C29 -2.3(5) . . . . ?
C32 C27 C28 C29 -173.2(4) . . . . ?
Ir1 C27 C28 C29 60.2(3) . . . . ?
C26 C27 C28 C33 175.4(4) . . . . ?
C32 C27 C28 C33 4.4(7) . . . . ?
Ir1 C27 C28 C33 -122.1(4) . . . . ?
C26 C27 C28 Ir1 -62.6(3) . . . . ?
C32 C27 C28 Ir1 126.5(4) . . . . ?
C27 Ir1 C28 C29 -120.0(4) . . . . ?
C26 Ir1 C28 C29 -81.4(3) . . . . ?
N1 Ir1 C28 C29 27.8(4) . . . . ?
C25 Ir1 C28 C29 -38.6(3) . . . . ?
N2 Ir1 C28 C29 -167.7(3) . . . . ?
Cl1 Ir1 C28 C29 121.0(3) . . . . ?
C26 Ir1 C28 C27 38.7(3) . . . . ?
N1 Ir1 C28 C27 147.8(2) . . . . ?
C29 Ir1 C28 C27 120.0(4) . . . . ?
C25 Ir1 C28 C27 81.4(3) . . . . ?
N2 Ir1 C28 C27 -47.7(4) . . . . ?
Cl1 Ir1 C28 C27 -119.0(2) . . . . ?
C27 Ir1 C28 C33 120.1(5) . . . . ?
C26 Ir1 C28 C33 158.7(4) . . . . ?
N1 Ir1 C28 C33 -92.1(4) . . . . ?
C29 Ir1 C28 C33 -119.9(5) . . . . ?
C25 Ir1 C28 C33 -158.5(4) . . . . ?
N2 Ir1 C28 C33 72.4(5) . . . . ?
Cl1 Ir1 C28 C33 1.1(4) . . . . ?
C27 C28 C29 C25 2.1(5) . . . . ?
C33 C28 C29 C25 -175.6(4) . . . . ?
Ir1 C28 C29 C25 61.8(3) . . . . ?
C27 C28 C29 C34 174.3(4) . . . . ?
C33 C28 C29 C34 -3.4(7) . . . . ?
Ir1 C28 C29 C34 -126.1(4) . . . . ?
C27 C28 C29 Ir1 -59.7(3) . . . . ?
C33 C28 C29 Ir1 122.6(4) . . . . ?
C26 C25 C29 C28 -1.1(5) . . . . ?
C30 C25 C29 C28 173.5(4) . . . . ?
Ir1 C25 C29 C28 -62.0(3) . . . . ?
C26 C25 C29 C34 -173.1(4) . . . . ?
C30 C25 C29 C34 1.5(7) . . . . ?
Ir1 C25 C29 C34 126.0(4) . . . . ?
C26 C25 C29 Ir1 60.8(3) . . . . ?
C30 C25 C29 Ir1 -124.6(4) . . . . ?
C27 Ir1 C29 C28 36.5(3) . . . . ?
C26 Ir1 C29 C28 79.7(3) . . . . ?
N1 Ir1 C29 C28 -162.5(2) . . . . ?
C25 Ir1 C29 C28 116.8(4) . . . . ?
Cl1 Ir1 C29 C28 -64.0(3) . . . . ?
C27 Ir1 C29 C25 -80.3(3) . . . . ?
C26 Ir1 C29 C25 -37.1(3) . . . . ?
N1 Ir1 C29 C25 80.7(3) . . . . ?
C28 Ir1 C29 C25 -116.8(4) . . . . ?
Cl1 Ir1 C29 C25 179.2(2) . . . . ?
C27 Ir1 C29 C34 157.4(5) . . . . ?
C26 Ir1 C29 C34 -159.4(5) . . . . ?
N1 Ir1 C29 C34 -41.6(4) . . . . ?
C28 Ir1 C29 C34 120.9(5) . . . . ?
C25 Ir1 C29 C34 -122.3(5) . . . . ?
Cl1 Ir1 C29 C34 56.9(4) . . . . ?
